data_7225747
loop_
_publ_author_name
'Saunders, Lucy K.'
'Nowell, Harriott'
'Raithby, Paul R.'
'Wilson, Chick C.'

_publ_section_title
;
 Crystal engineering urea organic acid hydrogen bonded networks with
 solvent inclusion properties
;
_journal_issue 31
_journal_name_full CrystEngComm
_journal_page_first 5916
_journal_paper_doi 10.1039/C6CE00872K
_journal_volume 18
_journal_year 2016
_chemical_formula_moiety 'C8 H5 N1 O6, C7 H8 N2 O1'
_chemical_formula_sum 'C15 H13 N3 O7'
_chemical_formula_weight 347.28
_chemical_name_systematic 'bis(n-phenylurea) bis(5-nitroisophthalic acid) '
_space_group_crystal_system monoclinic
_space_group_IT_number 14
_space_group_name_Hall '-P 2ybc'
_space_group_name_H-M_alt 'P 1 21/c 1'
_symmetry_space_group_name_Hall '-P 2ybc'
_symmetry_space_group_name_H-M 'P 1 21/c 1'
_atom_sites_solution_hydrogens difmap
_audit_creation_method SHELXL-2014
_audit_update_record
;
2016-04-01 deposited with the CCDC.
2016-06-28 downloaded from the CCDC.
;
_cell_angle_alpha 90
_cell_angle_beta 107.286(3)
_cell_angle_gamma 90
_cell_formula_units_Z 8
_cell_length_a 15.1254(3)
_cell_length_b 12.7462(2)
_cell_length_c 16.2905(4)
_cell_measurement_reflns_used 6157
_cell_measurement_temperature 150.00(14)
_cell_measurement_theta_max 74.0570
_cell_measurement_theta_min 4.4660
_cell_volume 2998.81(12)
_computing_cell_refinement
;
CrysAlisPro, Agilent Technologies,
Version 1.171.37.33 (release 27-03-2014 CrysAlis171 .NET)
(compiled Mar 27 2014,17:12:48)
;
_computing_data_collection
;
CrysAlisPro, Agilent Technologies,
Version 1.171.37.33 (release 27-03-2014 CrysAlis171 .NET)
(compiled Mar 27 2014,17:12:48)
;
_computing_data_reduction
;
CrysAlisPro, Agilent Technologies,
Version 1.171.37.33 (release 27-03-2014 CrysAlis171 .NET)
(compiled Mar 27 2014,17:12:48)
;
_computing_structure_refinement 'SHELXL-2013 (Sheldrick, 2013)'
_computing_structure_solution 'SHELXS-2013 (Sheldrick, 2013)'
_diffrn_ambient_environment N~2~
_diffrn_ambient_temperature 150.00(14)
_diffrn_detector 'CCD plate'
_diffrn_detector_area_resol_mean 20.7239
_diffrn_detector_type Atlas
_diffrn_measured_fraction_theta_full 0.998
_diffrn_measured_fraction_theta_max 0.983
_diffrn_measurement_device 'four-circle diffractometer'
_diffrn_measurement_device_type 'SuperNova, Dual, Cu at zero, Atlas'
_diffrn_radiation_monochromator mirror
_diffrn_radiation_probe x-ray
_diffrn_radiation_type 'Cu K\a'
_diffrn_radiation_wavelength 1.54184
_diffrn_reflns_av_R_equivalents 0.0313
_diffrn_reflns_av_unetI/netI 0.0250
_diffrn_reflns_Laue_measured_fraction_full 0.998
_diffrn_reflns_Laue_measured_fraction_max 0.983
_diffrn_reflns_limit_h_max 17
_diffrn_reflns_limit_h_min -18
_diffrn_reflns_limit_k_max 15
_diffrn_reflns_limit_k_min -15
_diffrn_reflns_limit_l_max 19
_diffrn_reflns_limit_l_min -20
_diffrn_reflns_number 20298
_diffrn_reflns_point_group_measured_fraction_full 0.998
_diffrn_reflns_point_group_measured_fraction_max 0.983
_diffrn_reflns_theta_full 67.684
_diffrn_reflns_theta_max 74.591
_diffrn_reflns_theta_min 4.485
_diffrn_source 'sealed X-ray tube'
_diffrn_source_type 'SuperNova (Cu) X-ray Source'
_exptl_absorpt_coefficient_mu 1.068
_exptl_absorpt_correction_T_max 1.00000
_exptl_absorpt_correction_T_min 0.87447
_exptl_absorpt_correction_type multi-scan
_exptl_absorpt_process_details
;
CrysAlisPro, Agilent Technologies,
Version 1.171.37.33 (release 27-03-2014 CrysAlis171 .NET)
(compiled Mar 27 2014,17:12:48)
Empirical absorption correction using spherical harmonics,
 implemented in SCALE3 ABSPACK scaling algorithm.
;
_exptl_crystal_colour yellow
_exptl_crystal_density_diffrn 1.538
_exptl_crystal_density_method 'not measured'
_exptl_crystal_description plate
_exptl_crystal_F_000 1440
_exptl_crystal_size_max 0.2
_exptl_crystal_size_mid 0.1
_exptl_crystal_size_min 0.1
_refine_diff_density_max 0.279
_refine_diff_density_min -0.230
_refine_diff_density_rms 0.057
_refine_ls_extinction_method none
_refine_ls_goodness_of_fit_ref 1.123
_refine_ls_hydrogen_treatment refall
_refine_ls_matrix_type full
_refine_ls_number_parameters 555
_refine_ls_number_reflns 6023
_refine_ls_number_restraints 0
_refine_ls_restrained_S_all 1.123
_refine_ls_R_factor_all 0.0659
_refine_ls_R_factor_gt 0.0526
_refine_ls_shift/su_max 0.000
_refine_ls_shift/su_mean 0.000
_refine_ls_structure_factor_coef Fsqd
_refine_ls_weighting_details 'w=1/[\s^2^(Fo^2^)+(0.0472P)^2^+3.1354P] where P=(Fo^2^+2Fc^2^)/3'
_refine_ls_weighting_scheme calc
_refine_ls_wR_factor_gt 0.1358
_refine_ls_wR_factor_ref 0.1426
_reflns_Friedel_coverage 0.000
_reflns_number_gt 4827
_reflns_number_total 6023
_reflns_threshold_expression 'I > 2\s(I)'
_cod_data_source_file c6ce00872k2.cif
_cod_data_source_block NS2
_cod_depositor_comments 'Adding full bibliography for 7225737--7225747.cif.'
_cod_database_code 7225747
_shelx_space_group_comment
;
The symmetry employed for this shelxl refinement is uniquely defined
by the following loop, which should always be used as a source of
symmetry information in preference to the above space-group names.
They are only intended as comments.
;
_shelxl_version_number 2014-3

loop_
_space_group_symop_operation_xyz
'x, y, z'
'-x, y+1/2, -z+1/2'
'-x, -y, -z'
'x, -y-1/2, z-1/2'

loop_
_atom_site_label
_atom_site_type_symbol
_atom_site_fract_x
_atom_site_fract_y
_atom_site_fract_z
_atom_site_U_iso_or_equiv
_atom_site_adp_type
_atom_site_occupancy
_atom_site_site_symmetry_order
_atom_site_calc_flag
H6 H 1.036(2) 0.471(3) 0.4057(19) 0.034(7) Uiso 1 1 d
H4 H 1.1952(18) 1.285(2) 0.5708(17) 0.029(7) Uiso 1 1 d
H5 H 1.0733(19) 0.785(2) 0.4597(18) 0.029(7) Uiso 1 1 d
H7 H 0.8804(19) 0.680(2) 0.2368(18) 0.031(7) Uiso 1 1 d
H11 H 0.4320(18) 0.124(2) 0.0731(18) 0.028(7) Uiso 1 1 d
H17 H 0.811(2) 0.278(3) 0.2084(19) 0.036(8) Uiso 1 1 d
H2 H 1.2439(18) 0.967(2) 0.6231(17) 0.025(7) Uiso 1 1 d
H13 H 0.4405(19) 0.437(2) 0.0262(17) 0.029(7) Uiso 1 1 d
H18 H 0.7489(19) 0.374(2) 0.0878(18) 0.030(7) Uiso 1 1 d
H10 H 0.578(2) 0.087(2) -0.0469(19) 0.037(8) Uiso 1 1 d
H15 H 0.662(2) 0.412(3) 0.2797(19) 0.032(7) Uiso 1 1 d
H16 H 0.545(2) 0.224(3) 0.1617(19) 0.035(8) Uiso 1 1 d
H3 H 1.405(2) 1.183(3) 0.785(2) 0.041(8) Uiso 1 1 d
H14 H 0.654(2) 0.293(3) 0.2728(19) 0.035(8) Uiso 1 1 d
H1 H 1.076(2) 0.986(3) 0.441(2) 0.057(10) Uiso 1 1 d
H8 H 0.6854(19) 0.073(2) 0.0864(18) 0.032(7) Uiso 1 1 d
H12 H 0.247(2) 0.247(3) -0.131(2) 0.040(8) Uiso 1 1 d
H19 H 0.316(2) 0.420(3) -0.093(2) 0.041(8) Uiso 1 1 d
H9 H 0.550(2) 0.256(2) -0.119(2) 0.040(8) Uiso 1 1 d
H21 H 0.921(2) 0.096(2) 0.3327(18) 0.030(7) Uiso 1 1 d
H25 H 0.641(2) 0.403(2) -0.0459(19) 0.036(8) Uiso 1 1 d
H24 H 0.856(3) 0.944(4) 0.229(3) 0.081(13) Uiso 1 1 d
H26 H 0.305(2) 0.099(3) -0.049(2) 0.053(9) Uiso 1 1 d
H23 H 1.206(3) 0.478(3) 0.587(3) 0.067(11) Uiso 1 1 d
H22 H 0.896(2) 0.213(3) 0.333(2) 0.057(10) Uiso 1 1 d
H100 H 1.424(2) 1.434(3) 0.783(2) 0.055(10) Uiso 1 1 d
O8 O 0.87845(12) 0.86747(13) 0.24597(11) 0.0304(4) Uani 1 1 d
O7 O 0.98228(11) 0.93741(13) 0.35952(11) 0.0309(4) Uani 1 1 d
O10 O 1.12377(13) 0.99367(14) 0.49348(12) 0.0392(5) Uani 1 1 d
N6 N 0.90169(15) 0.48155(16) 0.26262(14) 0.0310(5) Uani 1 1 d
O12 O 1.36419(12) 0.88924(13) 0.73895(12) 0.0343(4) Uani 1 1 d
O6 O 1.16259(13) 0.49968(14) 0.53221(12) 0.0379(4) Uani 1 1 d
O3 O 0.84090(14) 0.50485(16) 0.19692(13) 0.0492(6) Uani 1 1 d
O11 O 1.44703(13) 1.00321(15) 0.82656(12) 0.0421(5) Uani 1 1 d
C23 C 1.33286(16) 1.35909(18) 0.70844(15) 0.0259(5) Uani 1 1 d
O9 O 1.08057(13) 1.16168(15) 0.46542(12) 0.0385(4) Uani 1 1 d
O14 O 1.28426(12) 1.43458(13) 0.67680(12) 0.0359(4) Uani 1 1 d
O13 O 1.41255(12) 1.36681(13) 0.76661(11) 0.0317(4) Uani 1 1 d
N5 N 1.38450(14) 0.97980(15) 0.76180(13) 0.0280(4) Uani 1 1 d
C28 C 1.26001(15) 1.03957(18) 0.63646(15) 0.0239(5) Uani 1 1 d
C27 C 1.23237(15) 1.22512(18) 0.61049(15) 0.0244(5) Uani 1 1 d
O4 O 0.92260(14) 0.39105(14) 0.28513(12) 0.0395(4) Uani 1 1 d
C29 C 1.21011(15) 1.12100(18) 0.58686(15) 0.0252(5) Uani 1 1 d
C25 C 1.35582(16) 1.16721(18) 0.73381(15) 0.0237(5) Uani 1 1 d
C15 C 0.95293(16) 0.56679(18) 0.31684(15) 0.0267(5) Uani 1 1 d
C19 C 0.97422(15) 0.75040(18) 0.34375(15) 0.0253(5) Uani 1 1 d
O5 O 1.17133(13) 0.66426(15) 0.58250(11) 0.0376(4) Uani 1 1 d
C18 C 1.04200(16) 0.72826(19) 0.42077(15) 0.0257(5) Uani 1 1 d
C16 C 1.02145(16) 0.54203(19) 0.39170(16) 0.0272(5) Uani 1 1 d
C26 C 1.30523(15) 1.24817(18) 0.68316(15) 0.0237(5) Uani 1 1 d
C21 C 0.94625(16) 0.86071(18) 0.31740(15) 0.0252(5) Uani 1 1 d
C17 C 1.06583(16) 0.62412(19) 0.44428(15) 0.0260(5) Uani 1 1 d
C30 C 1.13124(16) 1.09647(19) 0.50841(15) 0.0281(5) Uani 1 1 d
C22 C 1.13911(17) 0.6001(2) 0.52699(16) 0.0297(5) Uani 1 1 d
C24 C 1.33138(15) 1.06518(18) 0.70896(14) 0.0240(5) Uani 1 1 d
C20 C 0.92933(16) 0.66890(19) 0.29091(15) 0.0265(5) Uani 1 1 d
O2 O 0.53260(13) 0.46236(13) 0.16384(12) 0.0361(4) Uani 1 1 d
N1 N 0.52365(14) 0.28629(15) 0.14018(13) 0.0274(4) Uani 1 1 d
N2 N 0.63721(15) 0.35542(18) 0.25354(14) 0.0337(5) Uani 1 1 d
C10 C 0.41318(18) 0.36805(19) 0.01292(16) 0.0308(5) Uani 1 1 d
C11 C 0.33802(19) 0.3555(2) -0.06014(17) 0.0363(6) Uani 1 1 d
C13 C 0.33403(19) 0.1714(2) -0.03314(18) 0.0373(6) Uani 1 1 d
C9 C 0.44851(16) 0.28158(18) 0.06420(15) 0.0260(5) Uani 1 1 d
C8 C 0.56353(16) 0.37229(18) 0.18526(16) 0.0266(5) Uani 1 1 d
C12 C 0.29789(19) 0.2579(2) -0.08309(18) 0.0385(6) Uani 1 1 d
C14 C 0.40885(18) 0.18267(19) 0.03983(16) 0.0304(5) Uani 1 1 d
O1 O 0.81550(12) 0.04373(13) 0.19673(11) 0.0329(4) Uani 1 1 d
N3 N 0.79118(14) 0.21969(16) 0.18380(13) 0.0278(4) Uani 1 1 d
C1 C 0.83100(16) 0.13337(18) 0.22844(16) 0.0272(5) Uani 1 1 d
C5 C 0.61213(19) 0.1520(2) -0.02137(18) 0.0366(6) Uani 1 1 d
C3 C 0.72714(16) 0.22426(18) 0.10017(15) 0.0257(5) Uani 1 1 d
C4 C 0.67588(18) 0.1387(2) 0.05914(17) 0.0313(5) Uani 1 1 d
C6 C 0.59830(18) 0.2487(2) -0.06132(17) 0.0349(6) Uani 1 1 d
N4 N 0.88722(16) 0.15017(18) 0.30785(15) 0.0356(5) Uani 1 1 d
C7 C 0.64913(19) 0.3337(2) -0.01995(17) 0.0347(6) Uani 1 1 d
C2 C 0.71395(18) 0.3215(2) 0.06003(17) 0.0311(5) Uani 1 1 d

loop_
_atom_site_aniso_label
_atom_site_aniso_U_11
_atom_site_aniso_U_22
_atom_site_aniso_U_33
_atom_site_aniso_U_23
_atom_site_aniso_U_13
_atom_site_aniso_U_12
O8 0.0298(9) 0.0229(8) 0.0276(9) -0.0008(7) -0.0082(7) 0.0027(7)
O7 0.0300(9) 0.0219(8) 0.0312(9) -0.0043(7) -0.0058(7) -0.0007(7)
O10 0.0380(10) 0.0281(9) 0.0356(10) -0.0065(8) -0.0134(8) 0.0020(8)
N6 0.0319(11) 0.0230(10) 0.0337(11) -0.0066(8) 0.0031(9) -0.0027(8)
O12 0.0376(10) 0.0174(8) 0.0395(10) 0.0004(7) -0.0012(8) 0.0005(7)
O6 0.0365(10) 0.0276(9) 0.0361(10) 0.0034(8) -0.0097(8) 0.0050(7)
O3 0.0443(12) 0.0371(11) 0.0454(12) -0.0109(9) -0.0186(9) 0.0036(9)
O11 0.0423(11) 0.0290(9) 0.0363(10) 0.0040(8) -0.0168(8) 0.0015(8)
C23 0.0250(12) 0.0230(11) 0.0245(11) 0.0005(9) -0.0005(9) 0.0010(9)
O9 0.0334(10) 0.0342(10) 0.0342(10) 0.0002(8) -0.0111(8) 0.0048(8)
O14 0.0351(10) 0.0217(8) 0.0363(9) 0.0000(7) -0.0116(8) 0.0045(7)
O13 0.0290(9) 0.0190(8) 0.0349(9) -0.0017(7) -0.0094(7) -0.0007(7)
N5 0.0291(10) 0.0203(10) 0.0291(10) 0.0033(8) 0.0001(8) 0.0022(8)
C28 0.0233(11) 0.0202(11) 0.0246(11) -0.0007(9) 0.0015(9) -0.0009(8)
C27 0.0218(11) 0.0237(11) 0.0239(11) 0.0008(9) 0.0006(9) 0.0020(9)
O4 0.0504(11) 0.0221(9) 0.0414(10) -0.0013(7) 0.0066(9) -0.0053(8)
C29 0.0220(11) 0.0246(11) 0.0258(11) 0.0009(9) 0.0019(9) 0.0003(9)
C25 0.0208(11) 0.0227(11) 0.0231(11) 0.0018(9) -0.0006(9) 0.0007(8)
C15 0.0248(11) 0.0232(11) 0.0281(12) -0.0047(9) 0.0019(9) -0.0023(9)
C19 0.0214(11) 0.0250(12) 0.0258(11) -0.0017(9) 0.0013(9) 0.0018(9)
O5 0.0368(10) 0.0359(10) 0.0307(9) -0.0024(8) -0.0045(8) 0.0036(8)
C18 0.0213(11) 0.0257(12) 0.0263(12) -0.0035(9) 0.0010(9) -0.0014(9)
C16 0.0263(12) 0.0231(12) 0.0308(12) 0.0006(9) 0.0063(10) 0.0024(9)
C26 0.0218(11) 0.0211(11) 0.0250(11) 0.0006(8) 0.0021(9) 0.0003(8)
C21 0.0227(11) 0.0238(11) 0.0243(11) -0.0022(9) -0.0003(9) 0.0008(9)
C17 0.0234(11) 0.0260(11) 0.0259(11) 0.0002(9) 0.0029(9) 0.0019(9)
C30 0.0254(12) 0.0281(12) 0.0257(12) -0.0015(9) -0.0002(10) 0.0017(9)
C22 0.0270(12) 0.0302(12) 0.0285(12) 0.0026(10) 0.0032(10) 0.0007(10)
C24 0.0241(11) 0.0206(11) 0.0240(11) 0.0019(9) 0.0020(9) 0.0013(8)
C20 0.0233(11) 0.0260(12) 0.0247(11) -0.0017(9) -0.0016(9) 0.0012(9)
O2 0.0379(10) 0.0177(8) 0.0397(10) -0.0023(7) -0.0083(8) 0.0006(7)
N1 0.0279(10) 0.0157(9) 0.0323(11) 0.0000(8) -0.0005(8) 0.0010(7)
N2 0.0332(12) 0.0203(10) 0.0353(12) -0.0013(9) -0.0086(9) 0.0012(9)
C10 0.0322(13) 0.0238(12) 0.0327(13) -0.0017(10) 0.0039(10) 0.0005(10)
C11 0.0381(14) 0.0339(14) 0.0314(13) 0.0010(11) 0.0019(11) 0.0065(11)
C13 0.0355(14) 0.0336(14) 0.0386(14) -0.0127(11) 0.0043(12) -0.0056(11)
C9 0.0239(11) 0.0234(11) 0.0288(12) -0.0048(9) 0.0049(9) -0.0006(9)
C8 0.0261(12) 0.0198(11) 0.0313(12) -0.0002(9) 0.0044(10) -0.0010(9)
C12 0.0331(14) 0.0426(15) 0.0306(13) -0.0082(11) -0.0045(11) 0.0021(11)
C14 0.0333(13) 0.0215(12) 0.0324(13) -0.0037(10) 0.0036(11) 0.0000(10)
O1 0.0367(10) 0.0214(8) 0.0331(9) -0.0006(7) -0.0014(8) 0.0038(7)
N3 0.0291(10) 0.0192(10) 0.0278(10) -0.0019(8) -0.0027(8) -0.0015(8)
C1 0.0242(11) 0.0237(11) 0.0307(12) 0.0009(9) 0.0035(10) 0.0001(9)
C5 0.0342(14) 0.0322(13) 0.0360(14) -0.0075(11) -0.0009(11) -0.0007(11)
C3 0.0241(11) 0.0244(11) 0.0245(11) -0.0006(9) 0.0008(9) 0.0020(9)
C4 0.0328(13) 0.0231(12) 0.0319(13) -0.0013(10) 0.0002(10) -0.0002(10)
C6 0.0301(13) 0.0383(14) 0.0286(13) 0.0008(10) -0.0030(11) 0.0039(11)
N4 0.0394(12) 0.0231(11) 0.0326(12) 0.0005(9) -0.0072(10) 0.0026(9)
C7 0.0355(14) 0.0314(13) 0.0319(13) 0.0075(11) 0.0021(11) 0.0034(10)
C2 0.0324(13) 0.0242(12) 0.0330(13) -0.0009(10) 0.0039(11) -0.0039(10)

loop_
_atom_type_symbol
_atom_type_description
_atom_type_scat_dispersion_real
_atom_type_scat_dispersion_imag
_atom_type_scat_source
C C 0.0181 0.0091 'International Tables Vol C Tables 4.2.6.8 and 6.1.1.4'
H H 0.0000 0.0000 'International Tables Vol C Tables 4.2.6.8 and 6.1.1.4'
N N 0.0311 0.0180 'International Tables Vol C Tables 4.2.6.8 and 6.1.1.4'
O O 0.0492 0.0322 'International Tables Vol C Tables 4.2.6.8 and 6.1.1.4'

loop_
_geom_angle_atom_site_label_1
_geom_angle_atom_site_label_2
_geom_angle_atom_site_label_3
_geom_angle
O3 N6 O4 123.5(2)
O3 N6 C15 118.2(2)
O4 N6 C15 118.3(2)
O14 C23 O13 123.9(2)
O14 C23 C26 122.8(2)
O13 C23 C26 113.31(19)
O12 N5 O11 123.4(2)
O12 N5 C24 118.43(19)
O11 N5 C24 118.13(19)
C24 C28 C29 118.1(2)
C26 C27 C29 120.1(2)
C28 C29 C27 120.3(2)
C28 C29 C30 119.7(2)
C27 C29 C30 120.0(2)
C24 C25 C26 118.1(2)
C16 C15 C20 122.9(2)
C16 C15 N6 119.0(2)
C20 C15 N6 118.1(2)
C20 C19 C18 120.0(2)
C20 C19 C21 118.7(2)
C18 C19 C21 121.3(2)
C19 C18 C17 120.0(2)
C15 C16 C17 118.0(2)
C27 C26 C25 120.2(2)
C27 C26 C23 121.4(2)
C25 C26 C23 118.4(2)
O7 C21 O8 123.2(2)
O7 C21 C19 123.3(2)
O8 C21 C19 113.49(19)
C16 C17 C18 120.5(2)
C16 C17 C22 119.5(2)
C18 C17 C22 120.1(2)
O9 C30 O10 124.6(2)
O9 C30 C29 124.0(2)
O10 C30 C29 111.3(2)
O5 C22 O6 124.4(2)
O5 C22 C17 124.0(2)
O6 C22 C17 111.6(2)
C25 C24 C28 123.1(2)
C25 C24 N5 118.3(2)
C28 C24 N5 118.6(2)
C15 C20 C19 118.7(2)
C8 N1 C9 128.4(2)
C11 C10 C9 119.6(2)
C12 C11 C10 121.0(3)
C12 C13 C14 120.2(2)
C10 C9 C14 119.1(2)
C10 C9 N1 124.0(2)
C14 C9 N1 116.9(2)
O2 C8 N2 122.0(2)
O2 C8 N1 121.4(2)
N2 C8 N1 116.5(2)
C13 C12 C11 119.5(2)
C13 C14 C9 120.5(2)
C1 N3 C3 128.0(2)
O1 C1 N4 122.3(2)
O1 C1 N3 121.5(2)
N4 C1 N3 116.2(2)
C6 C5 C4 121.3(2)
C2 C3 C4 119.5(2)
C2 C3 N3 116.8(2)
C4 C3 N3 123.7(2)
C5 C4 C3 119.4(2)
C5 C6 C7 119.0(2)
C6 C7 C2 120.4(2)
C7 C2 C3 120.3(2)

loop_
_geom_bond_atom_site_label_1
_geom_bond_atom_site_label_2
_geom_bond_distance
O8 C21 1.305(3)
O7 C21 1.225(3)
O10 C30 1.331(3)
N6 O3 1.222(3)
N6 O4 1.223(3)
N6 C15 1.468(3)
O12 N5 1.224(3)
O6 C22 1.324(3)
O11 N5 1.226(3)
C23 O14 1.227(3)
C23 O13 1.297(3)
C23 C26 1.497(3)
O9 C30 1.204(3)
N5 C24 1.470(3)
C28 C24 1.382(3)
C28 C29 1.392(3)
C27 C26 1.388(3)
C27 C29 1.395(3)
C29 C30 1.499(3)
C25 C24 1.379(3)
C25 C26 1.399(3)
C15 C16 1.382(3)
C15 C20 1.382(3)
C19 C20 1.391(3)
C19 C18 1.393(3)
C19 C21 1.494(3)
O5 C22 1.209(3)
C18 C17 1.399(3)
C16 C17 1.392(3)
C17 C22 1.500(3)
O2 C8 1.250(3)
N1 C8 1.357(3)
N1 C9 1.411(3)
N2 C8 1.337(3)
C10 C11 1.389(4)
C10 C9 1.390(3)
C11 C12 1.386(4)
C13 C12 1.382(4)
C13 C14 1.384(4)
C9 C14 1.402(3)
O1 C1 1.247(3)
N3 C1 1.357(3)
N3 C3 1.419(3)
C1 N4 1.337(3)
C5 C6 1.380(4)
C5 C4 1.388(4)
C3 C2 1.388(3)
C3 C4 1.389(3)
C6 C7 1.383(4)
C7 C2 1.387(4)

loop_
_geom_hbond_atom_site_label_D
_geom_hbond_atom_site_label_H
_geom_hbond_atom_site_label_A
_geom_hbond_distance_DH
_geom_hbond_distance_HA
_geom_hbond_distance_DA
_geom_hbond_angle_DHA
_geom_hbond_site_symmetry_A
C14 H11 O11 0.93(3) 2.62(3) 3.505(3) 159(2) 3_766
N3 H17 O4 0.86(3) 2.28(3) 3.082(3) 155(3) .
C10 H13 O2 0.97(3) 2.28(3) 2.848(3) 116(2) .
C2 H18 O3 0.89(3) 2.53(3) 3.402(3) 167(2) .
N2 H15 O14 0.87(3) 2.15(3) 3.010(3) 170(3) 3_776
N1 H16 O12 0.89(3) 2.30(3) 3.127(3) 155(3) 3_766
N2 H14 O12 0.87(3) 2.34(3) 3.121(3) 150(3) 3_766
O10 H1 O7 0.95(4) 1.74(4) 2.661(2) 163(3) .
C4 H8 O1 0.94(3) 2.27(3) 2.852(3) 120(2) .
N4 H21 O7 0.88(3) 2.22(3) 3.068(3) 163(3) 1_545
O8 H24 O1 1.04(5) 1.44(5) 2.479(2) 173(4) 1_565
O6 H23 O14 0.98(4) 1.68(4) 2.655(2) 175(4) 1_545
N4 H22 O4 0.89(4) 2.47(4) 3.157(3) 134(3) .
N4 H22 O5 0.89(4) 2.50(4) 3.242(3) 142(3) 3_766
O13 H100 O2 0.90(4) 1.61(4) 2.481(2) 163(3) 3_776
